data_1571806
loop_
_publ_author_name
'Lerch, Timothy G.'
'Gau, Michael'
'Albert, Daniel R.'
'Rajaseelan, Edward'

_publ_section_title
;
 (4-Butyl-1-ethyl-1,2,4-triazol-5-ylidene)[(1,2,5,6-\h)-cycloocta-1,5-diene](triphenylphosphane)iridium(I)
 tetrafluoridoborate
;
_journal_coeditor_code HB4475
_journal_issue 6
_journal_name_full IUCrData
_journal_paper_doi 10.1107/S2414314624005017
_journal_volume 9
_journal_year 2024
_chemical_formula_iupac '[Ir (C8 H12) (C8 H15 N3) (C18 H15 P)] B F4'
_chemical_formula_moiety 'C34 H42 Ir N3 P +, B F4 -'
_chemical_formula_sum 'C34 H42 B F4 Ir N3 P'
_chemical_formula_weight 802.68
_chemical_name_systematic
'(4-Butyl-1-ethyl-1,2,4-triazol-5-ylidene)[(1,2,5,6-\h)-cycloocta-1,5-diene](triphenylphosphane)iridium(I) tetrafluoridoborate'
_space_group_crystal_system monoclinic
_space_group_IT_number 7
_space_group_name_Hall 'P -2yc'
_space_group_name_H-M_alt 'P 1 c 1'
_atom_sites_solution_hydrogens geom
_audit_creation_method
;
Olex2 1.3
(compiled 2020.11.12 svn.r5f609507 for OlexSys, GUI svn.r6408)
;
_cell_angle_alpha 90
_cell_angle_beta 98.492(2)
_cell_angle_gamma 90
_cell_formula_units_Z 4
_cell_length_a 14.1426(3)
_cell_length_b 12.3103(3)
_cell_length_c 18.8707(3)
_cell_measurement_reflns_used 31113
_cell_measurement_temperature 100
_cell_measurement_theta_max 28.2660
_cell_measurement_theta_min 2.3830
_cell_volume 3249.36(12)
_computing_cell_refinement
;
CrysAlisPro 1.171.43.106a (Rigaku OD, 2024)
;
_computing_data_collection
;
CrysAlisPro 1.171.43.106a (Rigaku OD, 2024)
;
_computing_data_reduction
;
CrysAlisPro 1.171.43.106a (Rigaku OD, 2024)
;
_computing_molecular_graphics
;
Olex2 1.3 (Dolomanov <i>et al.</i>,  2009)
;
_computing_publication_material
;
publCIF (Westrip, 2010)
;
_computing_structure_refinement
;
<i>SHELXL2018/3</i> (Sheldrick, 2015)
;
_computing_structure_solution
;
<i>SHELXT</i>  (Sheldrick, 2015)
;
_diffrn_ambient_temperature 100.15
_diffrn_detector_area_resol_mean 10.0
_diffrn_measured_fraction_theta_full 0.999
_diffrn_measured_fraction_theta_max 0.996
_diffrn_measurement_device '\k-geometry diffractometer'
_diffrn_measurement_device_type 'Rigaku XtaLAB Synergy-S'
_diffrn_measurement_method '\w scans'
_diffrn_radiation_type MoK\a
_diffrn_radiation_wavelength 0.71073
_diffrn_reflns_av_R_equivalents 0.0431
_diffrn_reflns_av_unetI/netI 0.0363
_diffrn_reflns_limit_h_max 18
_diffrn_reflns_limit_h_min -18
_diffrn_reflns_limit_k_max 16
_diffrn_reflns_limit_k_min -16
_diffrn_reflns_limit_l_max 25
_diffrn_reflns_limit_l_min -25
_diffrn_reflns_number 65731
_diffrn_reflns_theta_full 25.242
_diffrn_reflns_theta_max 28.343
_diffrn_reflns_theta_min 2.182
_exptl_absorpt_coefficient_mu 4.210
_exptl_absorpt_correction_T_max 0.09725
_exptl_absorpt_correction_T_min 0.07179
_exptl_absorpt_correction_type multi-scan
_exptl_absorpt_process_details
;
(CrysAlisPr; Rigaku OD, 2024)
;
_exptl_crystal_colour red
_exptl_crystal_density_diffrn 1.641
_exptl_crystal_description block
_exptl_crystal_F_000 1600
_exptl_crystal_size_max 0.38
_exptl_crystal_size_mid 0.21
_exptl_crystal_size_min 0.14
_exptl_crystal_size_rad 1.897
_refine_diff_density_max 0.987
_refine_diff_density_min -0.790
_refine_ls_abs_structure_details
;
Flack <i>x</i> determined using 6483 quotients
[(<i>I</i>^+^)-(<i>I</i>^-^)]/[(<i>I</i>^+^)+(<i>I</i>^-^)]
(Parsons et al., 2013)
;
_refine_ls_abs_structure_Flack -0.013(4)
_refine_ls_extinction_method none
_refine_ls_goodness_of_fit_ref 1.083
_refine_ls_hydrogen_treatment constr
_refine_ls_matrix_type full
_refine_ls_number_parameters 869
_refine_ls_number_reflns 15859
_refine_ls_number_restraints 251
_refine_ls_restrained_S_all 1.087
_refine_ls_R_factor_all 0.0310
_refine_ls_R_factor_gt 0.0272
_refine_ls_shift/su_max 0.001
_refine_ls_shift/su_mean 0.000
_refine_ls_structure_factor_coef Fsqd
_refine_ls_weighting_details 'w=1/[\s^2^(Fo^2^)+(0.0345P)^2^] where P=(Fo^2^+2Fc^2^)/3'
_refine_ls_weighting_scheme calc
_refine_ls_wR_factor_gt 0.0650
_refine_ls_wR_factor_ref 0.0662
_reflns_number_gt 14407
_reflns_number_total 15859
_reflns_threshold_expression 'I > 2\s(I)'
_cod_data_source_file hb4475.cif
_cod_data_source_block I
_cod_database_code 1571806
_shelx_space_group_comment
;
The symmetry employed for this shelxl refinement is uniquely defined
by the following loop, which should always be used as a source of
symmetry information in preference to the above space-group names.
They are only intended as comments.
;

loop_
_space_group_symop_operation_xyz
'x, y, z'
'x, -y, z+1/2'

loop_
_atom_site_type_symbol
_atom_site_label
_atom_site_fract_x
_atom_site_fract_y
_atom_site_fract_z
_atom_site_U_iso_or_equiv
_atom_site_adp_type
_atom_site_calc_flag
_atom_site_occupancy
_atom_site_disorder_assembly
_atom_site_disorder_group
Ir Ir1 0.56035(2) 0.04309(2) 0.74486(2) 0.01394(13) Uani d 1 . .
P P1 0.68145(9) 0.16063(10) 0.72500(7) 0.0144(3) Uani d 1 . .
N N1 0.4235(3) 0.2315(3) 0.7352(2) 0.0178(9) Uani d 1 . .
N N2 0.3501(3) 0.2883(4) 0.6949(2) 0.0237(10) Uani d 1 . .
N N3 0.3982(3) 0.1484(4) 0.6357(2) 0.0195(9) Uani d 1 . .
C C1 0.4559(3) 0.1465(4) 0.7003(3) 0.0181(10) Uani d 1 . .
C C2 0.3374(4) 0.2347(5) 0.6347(3) 0.0251(13) Uani d 1 . .
H H2 0.291160 0.253412 0.594775 0.030 Uiso calc 1 . .
C C3 0.4567(4) 0.2662(5) 0.8086(3) 0.0226(12) Uani d 1 . .
H H3A 0.474896 0.343852 0.808720 0.027 Uiso calc 1 . .
H H3B 0.514274 0.223878 0.828104 0.027 Uiso calc 1 . .
C C4 0.3799(4) 0.2502(5) 0.8565(3) 0.0309(13) Uani d 1 . .
H H4A 0.324126 0.295047 0.838751 0.046 Uiso calc 1 . .
H H4B 0.405146 0.271674 0.905621 0.046 Uiso calc 1 . .
H H4C 0.360948 0.173570 0.855754 0.046 Uiso calc 1 . .
C C5 0.4008(4) 0.0747(5) 0.5747(3) 0.0217(11) Uani d 1 . .
H H5A 0.454825 0.023354 0.586043 0.026 Uiso calc 1 . .
H H5B 0.411380 0.117309 0.532096 0.026 Uiso calc 1 . .
C C6 0.3068(4) 0.0105(5) 0.5578(3) 0.0237(11) Uani d 1 . .
H H6A 0.302609 -0.042934 0.596377 0.028 Uiso calc 1 . .
H H6B 0.252050 0.061010 0.556084 0.028 Uiso calc 1 . .
C C7 0.3009(6) -0.0488(5) 0.4862(5) 0.0285(18) Uani d 1 . .
H H7A 0.308538 0.004236 0.448006 0.034 Uiso calc 1 . .
H H7B 0.353908 -0.101911 0.488745 0.034 Uiso calc 1 . .
C C8 0.2059(4) -0.1080(5) 0.4671(3) 0.0327(14) Uani d 1 . .
H H8A 0.205018 -0.146144 0.421448 0.049 Uiso calc 1 . .
H H8B 0.153473 -0.055290 0.462854 0.049 Uiso calc 1 . .
H H8C 0.198233 -0.160614 0.504826 0.049 Uiso calc 1 . .
C C9 0.6539(4) 0.3060(4) 0.7094(3) 0.0185(11) Uani d 1 . .
C C10 0.6971(4) 0.3901(4) 0.7508(3) 0.0260(12) Uani d 1 . .
H H10 0.743137 0.374756 0.791564 0.031 Uiso calc 1 . .
C C11 0.6731(5) 0.4968(5) 0.7327(4) 0.0336(14) Uani d 1 . .
H H11 0.702224 0.554064 0.761837 0.040 Uiso calc 1 . .
C C12 0.6080(5) 0.5212(5) 0.6736(4) 0.0314(14) Uani d 1 . .
H H12 0.593095 0.594810 0.661705 0.038 Uiso calc 1 . .
C C13 0.5640(4) 0.4383(5) 0.6311(3) 0.0273(13) Uani d 1 . .
H H13 0.518476 0.454682 0.590241 0.033 Uiso calc 1 . .
C C14 0.5872(4) 0.3307(4) 0.6489(3) 0.0228(11) Uani d 1 . .
H H14 0.557505 0.273641 0.619841 0.027 Uiso calc 1 . .
C C15 0.7333(3) 0.1272(4) 0.6451(3) 0.0166(10) Uani d 1 . .
C C16 0.7041(4) 0.0378(4) 0.6029(3) 0.0221(12) Uani d 1 . .
H H16 0.654527 -0.007690 0.614797 0.027 Uiso calc 1 . .
C C17 0.7474(4) 0.0143(5) 0.5428(3) 0.0243(11) Uani d 1 . .
H H17 0.727030 -0.047014 0.514052 0.029 Uiso calc 1 . .
C C18 0.8203(4) 0.0802(6) 0.5248(3) 0.0280(13) Uani d 1 . .
H H18 0.850013 0.063240 0.484222 0.034 Uiso calc 1 . .
C C19 0.8495(4) 0.1709(5) 0.5664(3) 0.0270(12) Uani d 1 . .
H H19 0.899201 0.215909 0.554115 0.032 Uiso calc 1 . .
C C20 0.8063(4) 0.1958(4) 0.6256(3) 0.0227(11) Uani d 1 . .
H H20 0.825371 0.258708 0.653219 0.027 Uiso calc 1 . .
C C21 0.7818(3) 0.1570(4) 0.7983(3) 0.0171(10) Uani d 1 . .
C C22 0.8659(4) 0.0997(4) 0.7922(3) 0.0219(11) Uani d 1 . .
H H22 0.875969 0.070656 0.747248 0.026 Uiso calc 1 . .
C C23 0.9346(4) 0.0857(5) 0.8525(3) 0.0306(13) Uani d 1 . .
H H23 0.991603 0.046988 0.848208 0.037 Uiso calc 1 . .
C C24 0.9212(4) 0.1270(5) 0.9183(3) 0.0331(14) Uani d 1 . .
H H24 0.968844 0.117353 0.958920 0.040 Uiso calc 1 . .
C C25 0.8375(4) 0.1830(5) 0.9248(3) 0.0312(14) Uani d 1 . .
H H25 0.828036 0.211766 0.969933 0.037 Uiso calc 1 . .
C C26 0.7677(4) 0.1969(5) 0.8656(3) 0.0226(11) Uani d 1 . .
H H26 0.709971 0.233601 0.870706 0.027 Uiso calc 1 . .
C C27 0.4678(5) -0.1004(5) 0.7291(4) 0.0213(14) Uani d 1 . .
H H27 0.415887 -0.093570 0.687203 0.026 Uiso calc 1 . .
C C28 0.4476(5) -0.0460(4) 0.7894(4) 0.0249(13) Uani d 1 . .
H H28 0.384238 -0.008361 0.782477 0.030 Uiso calc 1 . .
C C29 0.4832(4) -0.0762(5) 0.8664(3) 0.0286(13) Uani d 1 . .
H H29E 0.442895 -0.135357 0.881104 0.034 Uiso calc 1 . .
H H29F 0.476632 -0.012652 0.897421 0.034 Uiso calc 1 . .
C C30 0.5881(4) -0.1133(5) 0.8775(3) 0.0248(12) Uani d 1 . .
H H30E 0.615473 -0.103752 0.928491 0.030 Uiso calc 1 . .
H H30F 0.590902 -0.191575 0.865930 0.030 Uiso calc 1 . .
C C31 0.6483(4) -0.0496(4) 0.8308(3) 0.0216(12) Uani d 1 . .
H H31 0.700609 -0.005889 0.858790 0.026 Uiso calc 1 . .
C C32 0.6697(4) -0.0858(5) 0.7652(4) 0.0178(13) Uani d 1 . .
H H32 0.734469 -0.064091 0.754908 0.021 Uiso calc 1 . .
C C33 0.6311(4) -0.1877(4) 0.7278(3) 0.0220(11) Uani d 1 . .
H H33E 0.666546 -0.250783 0.750978 0.026 Uiso calc 1 . .
H H33F 0.642737 -0.185116 0.677416 0.026 Uiso calc 1 . .
C C34 0.5240(4) -0.2050(4) 0.7289(3) 0.0196(11) Uani d 1 . .
H H34E 0.497327 -0.248288 0.686405 0.024 Uiso calc 1 . .
H H34F 0.515634 -0.247666 0.772053 0.024 Uiso calc 1 . .
Ir Ir1' 0.06571(2) 0.45638(2) 0.25589(2) 0.01456(14) Uani d 1 . .
P P1' 0.19170(9) 0.34777(10) 0.23359(7) 0.0147(3) Uani d 1 . .
N N1' -0.0612(3) 0.2590(4) 0.2479(2) 0.0202(9) Uani d 1 . .
N N2' -0.1265(3) 0.1937(4) 0.2068(3) 0.0275(11) Uani d 1 . .
N N3' -0.0829(3) 0.3325(4) 0.1449(2) 0.0235(10) Uani d 1 . .
C C1' -0.0316(4) 0.3448(4) 0.2119(3) 0.0191(11) Uani d 1 . .
C C2' -0.1377(4) 0.2405(5) 0.1444(3) 0.0267(13) Uani d 1 . .
H H2' -0.178674 0.214263 0.103547 0.032 Uiso calc 1 . .
C C3' -0.0364(4) 0.2351(5) 0.3238(3) 0.0229(11) Uani d 1 . .
H H3'A 0.015316 0.284542 0.345173 0.027 Uiso calc 1 . .
H H3'B -0.012376 0.159638 0.329881 0.027 Uiso calc 1 . .
C C4' -0.1231(4) 0.2488(5) 0.3627(3) 0.0274(12) Uani d 1 . .
H H4'A -0.148981 0.322296 0.354497 0.041 Uiso calc 1 . .
H H4'B -0.103700 0.237281 0.414186 0.041 Uiso calc 1 . .
H H4'C -0.172161 0.195523 0.344362 0.041 Uiso calc 1 . .
C C5' -0.0823(4) 0.4058(5) 0.0832(3) 0.0253(12) Uani d 1 . .
H H5'A -0.066755 0.363875 0.041670 0.030 Uiso calc 1 . .
H H5'B -0.032243 0.461869 0.095192 0.030 Uiso calc 1 . .
C C6' -0.1796(4) 0.4609(5) 0.0633(3) 0.0296(14) Uani d 1 . .
H H6'A -0.191721 0.508856 0.103164 0.036 Uiso calc 1 . .
H H6'B -0.230223 0.404738 0.056874 0.036 Uiso calc 1 . .
C C7' -0.1851(5) 0.5282(6) -0.0054(4) 0.0348(16) Uani d 1 . .
H H7'A -0.135748 0.585818 0.001292 0.042 Uiso calc 1 . .
H H7'B -0.171774 0.480858 -0.045187 0.042 Uiso calc 1 . .
C C8' -0.2834(5) 0.5799(6) -0.0249(4) 0.0426(17) Uani d 1 . .
H H8'A -0.331822 0.522864 -0.034686 0.064 Uiso calc 1 . .
H H8'B -0.283923 0.625312 -0.067658 0.064 Uiso calc 1 . .
H H8'C -0.297515 0.624956 0.015042 0.064 Uiso calc 1 . .
C C9' 0.2347(3) 0.3836(4) 0.1503(3) 0.0166(10) Uani d 1 . .
C C10' 0.3040(4) 0.3168(4) 0.1259(3) 0.0210(11) Uani d 1 . .
H H10' 0.325563 0.253092 0.151765 0.025 Uiso calc 1 . .
C C11' 0.3407(4) 0.3439(5) 0.0641(3) 0.0235(11) Uani d 1 . .
H H11' 0.388281 0.299432 0.048161 0.028 Uiso calc 1 . .
C C12' 0.3078(5) 0.4364(6) 0.0250(4) 0.0254(15) Uani d 1 . .
H H12' 0.332872 0.454839 -0.017480 0.030 Uiso calc 1 . .
C C13' 0.2384(4) 0.5013(4) 0.0486(3) 0.0229(11) Uani d 1 . .
H H13' 0.215555 0.563705 0.021754 0.028 Uiso calc 1 . .
C C14' 0.2018(4) 0.4757(5) 0.1112(3) 0.0221(11) Uani d 1 . .
H H14' 0.154755 0.520842 0.127183 0.026 Uiso calc 1 . .
C C15' 0.1671(4) 0.2016(4) 0.2207(3) 0.0175(11) Uani d 1 . .
C C16' 0.1112(4) 0.1715(4) 0.1558(3) 0.0232(11) Uani d 1 . .
H H16' 0.091620 0.225043 0.120395 0.028 Uiso calc 1 . .
C C17' 0.0846(5) 0.0642(5) 0.1430(4) 0.0301(14) Uani d 1 . .
H H17' 0.047137 0.044280 0.098959 0.036 Uiso calc 1 . .
C C18' 0.1126(5) -0.0143(5) 0.1948(4) 0.0308(14) Uani d 1 . .
H H18' 0.093809 -0.087787 0.186235 0.037 Uiso calc 1 . .
C C19' 0.1675(5) 0.0144(5) 0.2583(4) 0.0357(15) Uani d 1 . .
H H19' 0.186661 -0.039504 0.293520 0.043 Uiso calc 1 . .
C C20' 0.1952(4) 0.1220(5) 0.2715(3) 0.0277(12) Uani d 1 . .
H H20' 0.233472 0.140985 0.315452 0.033 Uiso calc 1 . .
C C21' 0.2975(3) 0.3578(4) 0.3019(3) 0.0173(10) Uani d 1 . .
C C22' 0.2909(4) 0.3235(4) 0.3713(3) 0.0200(11) Uani d 1 . .
H H22' 0.233396 0.291154 0.381357 0.024 Uiso calc 1 . .
C C23' 0.3676(4) 0.3361(5) 0.4263(3) 0.0252(12) Uani d 1 . .
H H23' 0.362911 0.310130 0.473050 0.030 Uiso calc 1 . .
C C24' 0.4511(4) 0.3868(5) 0.4126(3) 0.0253(12) Uani d 1 . .
H H24' 0.503594 0.395295 0.449838 0.030 Uiso calc 1 . .
C C25' 0.4570(4) 0.4248(5) 0.3442(3) 0.0241(12) Uani d 1 . .
H H25' 0.513378 0.460594 0.334876 0.029 Uiso calc 1 . .
C C26' 0.3808(4) 0.4109(4) 0.2891(3) 0.0196(10) Uani d 1 . .
H H26' 0.385426 0.437649 0.242504 0.023 Uiso calc 1 . .
C C27" -0.054(2) 0.5546(19) 0.2923(15) 0.0225(17) Uani d 0.38 A 2
H H27" -0.116351 0.514980 0.290877 0.027 Uiso calc 0.38 A 2
C C27' -0.0481(13) 0.5362(10) 0.3006(8) 0.0217(16) Uani d 0.62 A 1
H H27' -0.109433 0.494533 0.294132 0.026 Uiso calc 0.62 A 1
C C28" -0.034(3) 0.588(3) 0.2269(16) 0.0219(18) Uani d 0.38 A 2
H H28" -0.084793 0.569968 0.186116 0.026 Uiso calc 0.38 A 2
C C28' -0.0329(16) 0.5953(14) 0.2398(9) 0.0216(17) Uani d 0.62 A 1
H H28' -0.085030 0.586381 0.198175 0.026 Uiso calc 0.62 A 1
C C29" 0.0205(13) 0.6881(15) 0.2153(9) 0.0220(18) Uani d 0.38 A 2
H H29A 0.004551 0.708284 0.164119 0.026 Uiso calc 0.38 A 2
H H29B -0.003498 0.747049 0.243535 0.026 Uiso calc 0.38 A 2
C C29' 0.0196(8) 0.7046(8) 0.2404(6) 0.0212(15) Uani d 0.62 A 1
H H29C -0.002983 0.742430 0.194761 0.025 Uiso calc 0.62 A 1
H H29D 0.000696 0.749514 0.279532 0.025 Uiso calc 0.62 A 1
C C30" 0.1251(17) 0.686(2) 0.2331(11) 0.0230(18) Uani d 0.38 A 2
H H30A 0.145113 0.750808 0.262343 0.028 Uiso calc 0.38 A 2
H H30B 0.152284 0.692691 0.187864 0.028 Uiso calc 0.38 A 2
C C30' 0.1255(10) 0.6997(12) 0.2498(7) 0.0252(17) Uani d 0.62 A 1
H H30C 0.151652 0.760385 0.281158 0.030 Uiso calc 0.62 A 1
H H30D 0.146704 0.710325 0.202545 0.030 Uiso calc 0.62 A 1
C C31" 0.169(4) 0.589(3) 0.2720(18) 0.0231(18) Uani d 0.38 A 2
H H31" 0.235211 0.570753 0.262864 0.028 Uiso calc 0.38 A 2
C C31' 0.167(2) 0.5931(18) 0.2821(10) 0.0227(17) Uani d 0.62 A 1
H H31' 0.232495 0.577334 0.270117 0.027 Uiso calc 0.62 A 1
C C32" 0.148(3) 0.560(2) 0.341(2) 0.0235(18) Uani d 0.38 A 2
H H32" 0.200620 0.520543 0.372173 0.028 Uiso calc 0.38 A 2
C C32' 0.1504(17) 0.5444(13) 0.3434(12) 0.0228(16) Uani d 0.62 A 1
H H32' 0.206080 0.502396 0.368431 0.027 Uiso calc 0.62 A 1
C C33" 0.0839(15) 0.6266(14) 0.3833(12) 0.0244(17) Uani d 0.38 A 2
H H33A 0.100972 0.609298 0.434805 0.029 Uiso calc 0.38 A 2
H H33B 0.098176 0.704393 0.377044 0.029 Uiso calc 0.38 A 2
C C33' 0.0888(8) 0.5962(9) 0.3936(7) 0.0285(16) Uani d 0.62 A 1
H H33C 0.113197 0.573772 0.443275 0.034 Uiso calc 0.62 A 1
H H33D 0.095183 0.676165 0.390951 0.034 Uiso calc 0.62 A 1
C C34" -0.0181(12) 0.6105(13) 0.3634(9) 0.0252(17) Uani d 0.38 A 2
H H34A -0.049088 0.682631 0.362734 0.030 Uiso calc 0.38 A 2
H H34B -0.040938 0.567779 0.401957 0.030 Uiso calc 0.38 A 2
C C34' -0.0131(7) 0.5677(9) 0.3776(6) 0.0246(15) Uani d 0.62 A 1
H H34C -0.051177 0.630404 0.390122 0.030 Uiso calc 0.62 A 1
H H34D -0.025590 0.506407 0.408899 0.030 Uiso calc 0.62 A 1
F F1 0.6760(3) 0.7630(3) 0.5436(3) 0.0520(11) Uani d 1 . .
F F2 0.5460(3) 0.6681(3) 0.4912(3) 0.0522(11) Uani d 1 . .
F F3 0.5814(3) 0.8334(3) 0.4480(2) 0.0428(9) Uani d 1 . .
F F4 0.5261(3) 0.8233(3) 0.5531(2) 0.0504(10) Uani d 1 . .
B B1 0.5832(5) 0.7701(6) 0.5084(4) 0.0310(15) Uani d 1 . .
F F1' 0.0448(3) 0.3162(3) 0.4888(3) 0.0691(16) Uani d 1 . .
F F2' 0.0456(3) 0.1342(3) 0.4753(2) 0.0416(9) Uani d 1 . .
F F3' 0.1072(3) 0.2088(4) 0.5808(2) 0.0597(12) Uani d 1 . .
F F4' 0.1850(3) 0.2295(3) 0.4875(2) 0.0460(10) Uani d 1 . .
B B1' 0.0940(5) 0.2228(6) 0.5074(4) 0.0288(14) Uani d 1 . .

loop_
_atom_site_aniso_label
_atom_site_aniso_U_11
_atom_site_aniso_U_22
_atom_site_aniso_U_33
_atom_site_aniso_U_12
_atom_site_aniso_U_13
_atom_site_aniso_U_23
Ir1 0.01192(18) 0.01183(12) 0.0180(4) -0.00071(9) 0.0020(2) 0.00016(10)
P1 0.0139(6) 0.0127(6) 0.0169(7) -0.0010(5) 0.0028(5) -0.0006(5)
N1 0.015(2) 0.016(2) 0.021(2) 0.0039(16) 0.0011(17) 0.0001(18)
N2 0.020(2) 0.026(2) 0.024(2) 0.0069(18) 0.0009(18) -0.0012(19)
N3 0.019(2) 0.020(2) 0.020(2) 0.0008(17) 0.0025(17) -0.0019(17)
C1 0.014(2) 0.017(3) 0.022(3) -0.0033(19) -0.0005(19) 0.001(2)
C2 0.019(3) 0.032(3) 0.023(3) 0.011(2) -0.001(2) 0.005(3)
C3 0.025(3) 0.018(3) 0.024(3) 0.004(2) 0.001(2) -0.005(2)
C4 0.028(3) 0.041(4) 0.024(3) 0.013(3) 0.006(2) 0.002(3)
C5 0.019(3) 0.027(3) 0.019(3) -0.001(2) 0.002(2) -0.005(2)
C6 0.020(3) 0.028(3) 0.023(3) 0.000(2) 0.001(2) -0.003(2)
C7 0.025(4) 0.030(4) 0.030(4) -0.003(2) 0.003(3) -0.002(3)
C8 0.034(3) 0.035(3) 0.028(3) -0.006(3) 0.000(2) -0.004(3)
C9 0.019(3) 0.014(3) 0.024(3) -0.001(2) 0.008(2) 0.001(2)
C10 0.023(3) 0.020(3) 0.033(3) 0.000(2) 0.001(2) -0.005(2)
C11 0.038(3) 0.017(3) 0.045(4) -0.003(2) 0.003(3) -0.007(3)
C12 0.033(3) 0.018(3) 0.044(4) 0.005(2) 0.008(3) 0.000(3)
C13 0.027(3) 0.023(3) 0.031(3) 0.007(2) 0.003(2) 0.005(2)
C14 0.024(3) 0.021(3) 0.024(3) -0.003(2) 0.004(2) -0.001(2)
C15 0.016(2) 0.016(2) 0.017(2) 0.0013(19) 0.0024(18) 0.000(2)
C16 0.023(3) 0.019(3) 0.023(3) -0.002(2) 0.001(2) -0.001(2)
C17 0.028(3) 0.025(3) 0.021(3) 0.002(2) 0.005(2) -0.005(2)
C18 0.031(3) 0.031(3) 0.025(3) 0.000(3) 0.013(2) -0.001(3)
C19 0.030(3) 0.024(3) 0.030(3) -0.004(2) 0.016(2) 0.000(2)
C20 0.023(3) 0.020(3) 0.026(3) -0.002(2) 0.008(2) -0.002(2)
C21 0.016(2) 0.014(2) 0.021(2) -0.0045(18) 0.0010(19) 0.0007(19)
C22 0.018(2) 0.017(3) 0.030(3) -0.005(2) 0.003(2) 0.006(2)
C23 0.022(3) 0.028(3) 0.038(3) -0.003(2) -0.008(2) 0.011(3)
C24 0.032(3) 0.035(3) 0.028(3) -0.013(3) -0.007(2) 0.011(3)
C25 0.037(3) 0.035(3) 0.020(3) -0.019(3) -0.002(2) 0.002(2)
C26 0.023(3) 0.022(3) 0.024(3) -0.011(2) 0.005(2) -0.001(2)
C27 0.018(3) 0.015(3) 0.031(4) -0.009(2) 0.001(3) 0.002(3)
C28 0.020(3) 0.020(3) 0.037(3) -0.006(2) 0.012(2) 0.005(2)
C29 0.033(3) 0.025(3) 0.030(3) -0.004(2) 0.013(3) 0.006(2)
C30 0.029(3) 0.021(3) 0.024(3) -0.001(2) 0.003(2) 0.008(2)
C31 0.022(3) 0.015(3) 0.025(3) 0.0009(19) -0.005(2) 0.005(2)
C32 0.015(3) 0.011(3) 0.026(4) 0.002(2) -0.002(2) 0.002(2)
C33 0.021(3) 0.012(2) 0.031(3) 0.0022(19) -0.002(2) 0.000(2)
C34 0.017(2) 0.016(3) 0.026(3) -0.0027(19) 0.002(2) -0.001(2)
Ir1' 0.0130(2) 0.01289(12) 0.0178(4) 0.00096(9) 0.0025(2) 0.00014(10)
P1' 0.0139(6) 0.0129(6) 0.0176(7) 0.0016(5) 0.0036(5) 0.0015(5)
N1' 0.021(2) 0.019(2) 0.021(2) -0.0064(17) 0.0040(18) -0.0006(18)
N2' 0.026(2) 0.031(3) 0.025(2) -0.015(2) 0.0024(19) -0.004(2)
N3' 0.022(2) 0.027(2) 0.020(2) -0.0055(19) 0.0001(18) 0.0025(19)
C1' 0.016(2) 0.022(3) 0.020(2) 0.001(2) 0.004(2) -0.001(2)
C2' 0.021(3) 0.036(4) 0.023(3) -0.015(2) 0.002(2) -0.004(3)
C3' 0.021(3) 0.023(3) 0.025(3) -0.003(2) 0.002(2) 0.005(2)
C4' 0.024(3) 0.039(3) 0.019(3) -0.005(2) 0.003(2) -0.001(2)
C5' 0.022(3) 0.034(3) 0.020(3) -0.005(2) 0.002(2) 0.006(2)
C6' 0.019(3) 0.046(4) 0.024(3) -0.001(2) 0.004(2) 0.003(3)
C7' 0.025(3) 0.045(4) 0.035(4) 0.008(3) 0.007(3) 0.008(3)
C8' 0.029(3) 0.060(5) 0.040(4) 0.008(3) 0.006(3) 0.015(3)
C9' 0.016(2) 0.018(2) 0.016(2) 0.0016(19) 0.0038(18) 0.0006(19)
C10' 0.020(3) 0.019(3) 0.024(3) 0.001(2) 0.004(2) 0.002(2)
C11' 0.024(3) 0.024(3) 0.024(3) 0.000(2) 0.008(2) -0.003(2)
C12' 0.029(4) 0.030(3) 0.018(3) -0.007(3) 0.008(3) 0.002(3)
C13' 0.028(3) 0.019(3) 0.021(3) -0.002(2) 0.004(2) 0.004(2)
C14' 0.023(3) 0.021(3) 0.022(3) 0.001(2) 0.000(2) 0.000(2)
C15' 0.018(2) 0.012(3) 0.024(3) 0.0008(19) 0.008(2) 0.001(2)
C16' 0.029(3) 0.017(2) 0.024(3) -0.003(2) 0.006(2) 0.001(2)
C17' 0.036(3) 0.022(3) 0.033(3) -0.006(2) 0.007(3) -0.007(2)
C18' 0.035(3) 0.013(3) 0.045(4) -0.004(2) 0.007(3) -0.004(3)
C19' 0.042(4) 0.017(3) 0.046(4) 0.001(3) 0.002(3) 0.009(3)
C20' 0.027(3) 0.023(3) 0.031(3) 0.001(2) -0.002(2) 0.001(2)
C21' 0.016(2) 0.013(2) 0.023(2) 0.0050(18) 0.0019(19) -0.0011(19)
C22' 0.019(3) 0.019(3) 0.022(3) 0.005(2) 0.004(2) 0.002(2)
C23' 0.029(3) 0.023(3) 0.023(3) 0.012(2) 0.004(2) 0.002(2)
C24' 0.021(3) 0.027(3) 0.025(3) 0.007(2) -0.005(2) -0.008(2)
C25' 0.017(3) 0.024(3) 0.031(3) -0.001(2) 0.004(2) -0.007(2)
C26' 0.020(3) 0.018(2) 0.020(2) 0.002(2) 0.002(2) -0.004(2)
C27" 0.021(3) 0.017(4) 0.032(4) 0.007(3) 0.009(3) 0.000(3)
C27' 0.020(3) 0.016(3) 0.031(4) 0.006(3) 0.009(3) 0.000(3)
C28" 0.019(3) 0.016(3) 0.031(4) 0.006(3) 0.006(3) 0.000(3)
C28' 0.018(3) 0.016(3) 0.031(4) 0.008(2) 0.006(3) 0.000(3)
C29" 0.019(3) 0.015(3) 0.032(4) 0.004(3) 0.003(3) 0.001(3)
C29' 0.019(2) 0.014(3) 0.030(4) 0.005(2) 0.003(3) 0.000(3)
C30" 0.023(3) 0.014(3) 0.030(4) 0.000(3) -0.003(3) -0.002(3)
C30' 0.026(3) 0.015(3) 0.032(4) -0.001(2) -0.006(3) 0.001(3)
C31" 0.023(3) 0.015(3) 0.029(4) 0.002(3) -0.006(3) -0.002(3)
C31' 0.022(3) 0.015(3) 0.029(4) 0.001(2) -0.005(3) -0.002(3)
C32" 0.024(3) 0.017(4) 0.027(3) 0.007(3) -0.004(3) -0.003(3)
C32' 0.024(3) 0.015(4) 0.026(3) 0.007(3) -0.005(2) -0.005(3)
C33" 0.029(3) 0.016(4) 0.027(3) 0.010(3) 0.001(3) 0.000(3)
C33' 0.031(3) 0.024(4) 0.030(3) 0.014(3) 0.000(3) -0.004(3)
C34" 0.027(3) 0.019(4) 0.030(4) 0.009(3) 0.007(3) -0.002(3)
C34' 0.028(3) 0.018(3) 0.029(3) 0.007(3) 0.009(3) 0.001(3)
F1 0.0285(19) 0.048(2) 0.073(3) -0.0005(16) -0.0142(19) 0.012(2)
F2 0.039(2) 0.036(2) 0.078(3) -0.0018(18) -0.003(2) -0.002(2)
F3 0.039(2) 0.059(2) 0.0292(19) -0.0038(17) 0.0004(16) 0.0076(17)
F4 0.044(2) 0.067(3) 0.042(2) -0.005(2) 0.0125(18) -0.003(2)
B1 0.020(3) 0.040(4) 0.032(4) -0.006(3) 0.000(3) 0.002(3)
F1' 0.047(2) 0.028(2) 0.117(4) 0.0085(18) -0.038(3) -0.007(3)
F2' 0.0337(19) 0.035(2) 0.053(2) -0.0053(16) -0.0059(17) -0.0016(18)
F3' 0.055(2) 0.099(3) 0.027(2) -0.010(2) 0.0137(18) -0.002(2)
F4' 0.035(2) 0.064(3) 0.042(2) -0.0096(18) 0.0121(17) 0.011(2)
B1' 0.023(3) 0.037(4) 0.025(3) -0.003(3) -0.001(3) 0.004(3)

loop_
_atom_type_symbol
_atom_type_description
_atom_type_scat_dispersion_real
_atom_type_scat_dispersion_imag
_atom_type_scat_source
C C 0.0033 0.0016 'International Tables Vol C Tables 4.2.6.8 and 6.1.1.4'
H H 0.0000 0.0000 'International Tables Vol C Tables 4.2.6.8 and 6.1.1.4'
B B 0.0013 0.0007 'International Tables Vol C Tables 4.2.6.8 and 6.1.1.4'
F F 0.0171 0.0103 'International Tables Vol C Tables 4.2.6.8 and 6.1.1.4'
Ir Ir -1.4442 7.9887 'International Tables Vol C Tables 4.2.6.8 and 6.1.1.4'
N N 0.0061 0.0033 'International Tables Vol C Tables 4.2.6.8 and 6.1.1.4'
P P 0.1023 0.0942 'International Tables Vol C Tables 4.2.6.8 and 6.1.1.4'

loop_
_exptl_crystal_face_index_h
_exptl_crystal_face_index_k
_exptl_crystal_face_index_l
_exptl_crystal_face_perp_dist
1 0 0 0.1210
0 2 -1 0.0820
1 -2 1 0.1405
-2 -2 1 0.1198
2 1 2 0.0995
10 12 -16 0.1062
-11 -5 -19 0.0714
3 -3 25 0.0750
0 16 8 0.0579
0 -16 -8 0.1158
18 0 -16 0.1469
-8 14 -11 0.0656
5 16 -10 0.0672
-12 -4 -17 0.0587
-10 -8 -18 0.0437
10 10 -19 0.1054
-8 -14 -10 0.0665
18 0 -16 0.1239

loop_
_geom_angle_atom_site_label_1
_geom_angle_atom_site_label_2
_geom_angle_atom_site_label_3
_geom_angle_site_symmetry_1
_geom_angle_site_symmetry_3
_geom_angle
_geom_angle_publ_flag
C1 Ir1 P1 . . 92.97(14) ?
C1 Ir1 C27 . . 93.7(2) ?
C1 Ir1 C28 . . 86.9(2) ?
C1 Ir1 C31 . . 157.2(2) ?
C1 Ir1 C32 . . 165.4(2) ?
C27 Ir1 P1 . . 157.38(19) ?
C27 Ir1 C28 . . 36.8(2) ?
C27 Ir1 C31 . . 86.8(2) ?
C27 Ir1 C32 . . 80.4(2) ?
C28 Ir1 P1 . . 165.48(17) ?
C28 Ir1 C31 . . 79.8(2) ?
C28 Ir1 C32 . . 96.0(2) ?
C31 Ir1 P1 . . 95.25(15) ?
C32 Ir1 P1 . . 87.78(16) ?
C32 Ir1 C31 . . 36.7(2) ?
C9 P1 Ir1 . . 119.21(17) ?
C15 P1 Ir1 . . 113.04(16) ?
C15 P1 C9 . . 100.9(2) ?
C15 P1 C21 . . 105.0(2) ?
C21 P1 Ir1 . . 111.86(17) ?
C21 P1 C9 . . 105.5(2) ?
N2 N1 C3 . . 119.0(4) ?
C1 N1 N2 . . 113.9(4) ?
C1 N1 C3 . . 127.1(4) ?
C2 N2 N1 . . 102.7(4) ?
C1 N3 C2 . . 108.5(4) ?
C1 N3 C5 . . 127.5(4) ?
C2 N3 C5 . . 123.9(5) ?
N1 C1 Ir1 . . 124.1(4) ?
N1 C1 N3 . . 102.8(4) ?
N3 C1 Ir1 . . 133.0(4) ?
N2 C2 N3 . . 112.1(5) ?
N2 C2 H2 . . 123.9 ?
N3 C2 H2 . . 123.9 ?
N1 C3 H3A . . 109.3 ?
N1 C3 H3B . . 109.3 ?
N1 C3 C4 . . 111.5(5) ?
H3A C3 H3B . . 108.0 ?
C4 C3 H3A . . 109.3 ?
C4 C3 H3B . . 109.3 ?
C3 C4 H4A . . 109.5 ?
C3 C4 H4B . . 109.5 ?
C3 C4 H4C . . 109.5 ?
H4A C4 H4B . . 109.5 ?
H4A C4 H4C . . 109.5 ?
H4B C4 H4C . . 109.5 ?
N3 C5 H5A . . 109.4 ?
N3 C5 H5B . . 109.4 ?
N3 C5 C6 . . 111.0(4) ?
H5A C5 H5B . . 108.0 ?
C6 C5 H5A . . 109.4 ?
C6 C5 H5B . . 109.4 ?
C5 C6 H6A . . 109.4 ?
C5 C6 H6B . . 109.4 ?
H6A C6 H6B . . 108.0 ?
C7 C6 C5 . . 111.2(5) ?
C7 C6 H6A . . 109.4 ?
C7 C6 H6B . . 109.4 ?
C6 C7 H7A . . 109.3 ?
C6 C7 H7B . . 109.3 ?
H7A C7 H7B . . 108.0 ?
C8 C7 C6 . . 111.6(6) ?
C8 C7 H7A . . 109.3 ?
C8 C7 H7B . . 109.3 ?
C7 C8 H8A . . 109.5 ?
C7 C8 H8B . . 109.5 ?
C7 C8 H8C . . 109.5 ?
H8A C8 H8B . . 109.5 ?
H8A C8 H8C . . 109.5 ?
H8B C8 H8C . . 109.5 ?
C10 C9 P1 . . 124.7(4) ?
C10 C9 C14 . . 119.0(5) ?
C14 C9 P1 . . 116.2(4) ?
C9 C10 H10 . . 120.1 ?
C9 C10 C11 . . 119.8(5) ?
C11 C10 H10 . . 120.1 ?
C10 C11 H11 . . 119.4 ?
C12 C11 C10 . . 121.3(6) ?
C12 C11 H11 . . 119.4 ?
C11 C12 H12 . . 120.0 ?
C11 C12 C13 . . 120.0(6) ?
C13 C12 H12 . . 120.0 ?
C12 C13 H13 . . 120.3 ?
C12 C13 C14 . . 119.3(6) ?
C14 C13 H13 . . 120.3 ?
C9 C14 H14 . . 119.7 ?
C13 C14 C9 . . 120.6(5) ?
C13 C14 H14 . . 119.7 ?
C16 C15 P1 . . 122.3(4) ?
C16 C15 C20 . . 119.2(5) ?
C20 C15 P1 . . 118.5(4) ?
C15 C16 H16 . . 119.9 ?
C15 C16 C17 . . 120.2(5) ?
C17 C16 H16 . . 119.9 ?
C16 C17 H17 . . 119.8 ?
C18 C17 C16 . . 120.5(5) ?
C18 C17 H17 . . 119.8 ?
C17 C18 H18 . . 120.1 ?
C17 C18 C19 . . 119.9(5) ?
C19 C18 H18 . . 120.1 ?
C18 C19 H19 . . 119.9 ?
C20 C19 C18 . . 120.2(5) ?
C20 C19 H19 . . 119.9 ?
C15 C20 H20 . . 120.0 ?
C19 C20 C15 . . 120.1(5) ?
C19 C20 H20 . . 120.0 ?
C22 C21 P1 . . 121.5(4) ?
C22 C21 C26 . . 119.1(5) ?
C26 C21 P1 . . 118.5(4) ?
C21 C22 H22 . . 120.2 ?
C23 C22 C21 . . 119.5(6) ?
C23 C22 H22 . . 120.2 ?
C22 C23 H23 . . 119.4 ?
C24 C23 C22 . . 121.1(6) ?
C24 C23 H23 . . 119.4 ?
C23 C24 H24 . . 120.2 ?
C23 C24 C25 . . 119.5(5) ?
C25 C24 H24 . . 120.2 ?
C24 C25 H25 . . 119.9 ?
C26 C25 C24 . . 120.3(6) ?
C26 C25 H25 . . 119.9 ?
C21 C26 H26 . . 119.8 ?
C25 C26 C21 . . 120.4(5) ?
C25 C26 H26 . . 119.8 ?
Ir1 C27 H27 . . 113.2 ?
C28 C27 Ir1 . . 72.0(3) ?
C28 C27 H27 . . 113.2 ?
C28 C27 C34 . . 125.8(6) ?
C34 C27 Ir1 . . 112.5(4) ?
C34 C27 H27 . . 113.2 ?
Ir1 C28 H28 . . 113.9 ?
C27 C28 Ir1 . . 71.3(4) ?
C27 C28 H28 . . 113.9 ?
C27 C28 C29 . . 126.2(6) ?
C29 C28 Ir1 . . 109.4(4) ?
C29 C28 H28 . . 113.9 ?
C28 C29 H29E . . 109.1 ?
C28 C29 H29F . . 109.1 ?
C28 C29 C30 . . 112.5(5) ?
H29E C29 H29F . . 107.8 ?
C30 C29 H29E . . 109.1 ?
C30 C29 H29F . . 109.1 ?
C29 C30 H30E . . 109.2 ?
C29 C30 H30F . . 109.2 ?
H30E C30 H30F . . 107.9 ?
C31 C30 C29 . . 112.2(4) ?
C31 C30 H30E . . 109.2 ?
C31 C30 H30F . . 109.2 ?
Ir1 C31 H31 . . 113.7 ?
C30 C31 Ir1 . . 112.7(4) ?
C30 C31 H31 . . 113.7 ?
C32 C31 Ir1 . . 71.6(3) ?
C32 C31 C30 . . 124.2(5) ?
C32 C31 H31 . . 113.7 ?
Ir1 C32 H32 . . 114.4 ?
C31 C32 Ir1 . . 71.7(3) ?
C31 C32 H32 . . 114.4 ?
C31 C32 C33 . . 125.0(6) ?
C33 C32 Ir1 . . 108.8(4) ?
C33 C32 H32 . . 114.4 ?
C32 C33 H33E . . 108.8 ?
C32 C33 H33F . . 108.8 ?
C32 C33 C34 . . 113.7(5) ?
H33E C33 H33F . . 107.7 ?
C34 C33 H33E . . 108.8 ?
C34 C33 H33F . . 108.8 ?
C27 C34 C33 . . 113.7(5) ?
C27 C34 H34E . . 108.8 ?
C27 C34 H34F . . 108.8 ?
C33 C34 H34E . . 108.8 ?
C33 C34 H34F . . 108.8 ?
H34E C34 H34F . . 107.7 ?
C1' Ir1' P1' . . 91.62(15) ?
C1' Ir1' C27" . . 89.5(8) ?
C1' Ir1' C27' . . 88.2(5) ?
C1' Ir1' C28" . . 91.6(8) ?
C1' Ir1' C28' . . 95.3(5) ?
C1' Ir1' C31" . . 164.0(9) ?
C1' Ir1' C31' . . 168.4(5) ?
C1' Ir1' C32" . . 157.7(9) ?
C1' Ir1' C32' . . 155.3(5) ?
C27" Ir1' P1' . . 172.7(6) ?
C27' Ir1' P1' . . 166.2(3) ?
C27' Ir1' C28' . . 37.5(5) ?
C27' Ir1' C31' . . 93.6(7) ?
C27' Ir1' C32' . . 80.6(6) ?
C28" Ir1' P1' . . 151.1(8) ?
C28" Ir1' C27" . . 36.0(9) ?
C28" Ir1' C31" . . 82.6(13) ?
C28" Ir1' C32" . . 90.3(11) ?
C28' Ir1' P1' . . 156.0(4) ?
C28' Ir1' C31' . . 79.5(7) ?
C31" Ir1' P1' . . 86.5(11) ?
C31" Ir1' C27" . . 94.3(12) ?
C31" Ir1' C32" . . 37.8(11) ?
C31' Ir1' P1' . . 89.3(6) ?
C32" Ir1' P1' . . 97.4(8) ?
C32" Ir1' C27" . . 79.1(11) ?
C32' Ir1' P1' . . 94.2(5) ?
C32' Ir1' C28' . . 89.1(6) ?
C32' Ir1' C31' . . 35.9(5) ?
C9' P1' Ir1' . . 112.40(16) ?
C9' P1' C15' . . 101.7(2) ?
C9' P1' C21' . . 104.4(2) ?
C15' P1' Ir1' . . 116.94(17) ?
C21' P1' Ir1' . . 113.86(17) ?
C21' P1' C15' . . 106.1(2) ?
N2' N1' C3' . . 118.8(4) ?
C1' N1' N2' . . 113.8(4) ?
C1' N1' C3' . . 127.2(4) ?
C2' N2' N1' . . 103.5(4) ?
C1' N3' C2' . . 108.5(5) ?
C1' N3' C5' . . 126.7(5) ?
C2' N3' C5' . . 124.7(5) ?
N1' C1' Ir1' . . 124.2(4) ?
N1' C1' N3' . . 102.6(4) ?
N3' C1' Ir1' . . 133.2(4) ?
N2' C2' N3' . . 111.5(5) ?
N2' C2' H2' . . 124.2 ?
N3' C2' H2' . . 124.2 ?
N1' C3' H3'A . . 109.5 ?
N1' C3' H3'B . . 109.5 ?
N1' C3' C4' . . 110.9(4) ?
H3'A C3' H3'B . . 108.0 ?
C4' C3' H3'A . . 109.5 ?
C4' C3' H3'B . . 109.5 ?
C3' C4' H4'A . . 109.5 ?
C3' C4' H4'B . . 109.5 ?
C3' C4' H4'C . . 109.5 ?
H4'A C4' H4'B . . 109.5 ?
H4'A C4' H4'C . . 109.5 ?
H4'B C4' H4'C . . 109.5 ?
N3' C5' H5'A . . 109.5 ?
N3' C5' H5'B . . 109.5 ?
N3' C5' C6' . . 110.8(5) ?
H5'A C5' H5'B . . 108.1 ?
C6' C5' H5'A . . 109.5 ?
C6' C5' H5'B . . 109.5 ?
C5' C6' H6'A . . 109.2 ?
C5' C6' H6'B . . 109.2 ?
C5' C6' C7' . . 112.2(5) ?
H6'A C6' H6'B . . 107.9 ?
C7' C6' H6'A . . 109.2 ?
C7' C6' H6'B . . 109.2 ?
C6' C7' H7'A . . 109.4 ?
C6' C7' H7'B . . 109.4 ?
H7'A C7' H7'B . . 108.0 ?
C8' C7' C6' . . 111.2(6) ?
C8' C7' H7'A . . 109.4 ?
C8' C7' H7'B . . 109.4 ?
C7' C8' H8'A . . 109.5 ?
C7' C8' H8'B . . 109.5 ?
C7' C8' H8'C . . 109.5 ?
H8'A C8' H8'B . . 109.5 ?
H8'A C8' H8'C . . 109.5 ?
H8'B C8' H8'C . . 109.5 ?
C10' C9' P1' . . 118.6(4) ?
C14' C9' P1' . . 121.7(4) ?
C14' C9' C10' . . 119.7(5) ?
C9' C10' H10' . . 120.0 ?
C11' C10' C9' . . 120.0(5) ?
C11' C10' H10' . . 120.0 ?
C10' C11' H11' . . 119.9 ?
C10' C11' C12' . . 120.2(6) ?
C12' C11' H11' . . 119.9 ?
C11' C12' H12' . . 120.2 ?
C13' C12' C11' . . 119.6(6) ?
C13' C12' H12' . . 120.2 ?
C12' C13' H13' . . 119.7 ?
C12' C13' C14' . . 120.7(6) ?
C14' C13' H13' . . 119.7 ?
C9' C14' H14' . . 120.1 ?
C13' C14' C9' . . 119.7(5) ?
C13' C14' H14' . . 120.1 ?
C16' C15' P1' . . 116.3(4) ?
C20' C15' P1' . . 124.7(4) ?
C20' C15' C16' . . 118.9(5) ?
C15' C16' H16' . . 119.8 ?
C17' C16' C15' . . 120.4(5) ?
C17' C16' H16' . . 119.8 ?
C16' C17' H17' . . 120.0 ?
C16' C17' C18' . . 120.0(6) ?
C18' C17' H17' . . 120.0 ?
C17' C18' H18' . . 120.0 ?
C19' C18' C17' . . 120.0(6) ?
C19' C18' H18' . . 120.0 ?
C18' C19' H19' . . 119.7 ?
C18' C19' C20' . . 120.5(6) ?
C20' C19' H19' . . 119.7 ?
C15' C20' C19' . . 120.2(6) ?
C15' C20' H20' . . 119.9 ?
C19' C20' H20' . . 119.9 ?
C22' C21' P1' . . 118.7(4) ?
C22' C21' C26' . . 118.6(5) ?
C26' C21' P1' . . 122.2(4) ?
C21' C22' H22' . . 119.5 ?
C21' C22' C23' . . 120.9(5) ?
C23' C22' H22' . . 119.5 ?
C22' C23' H23' . . 120.0 ?
C24' C23' C22' . . 119.9(5) ?
C24' C23' H23' . . 120.0 ?
C23' C24' H24' . . 120.2 ?
C25' C24' C23' . . 119.5(5) ?
C25' C24' H24' . . 120.2 ?
C24' C25' H25' . . 119.8 ?
C24' C25' C26' . . 120.5(5) ?
C26' C25' H25' . . 119.8 ?
C21' C26' H26' . . 119.8 ?
C25' C26' C21' . . 120.4(5) ?
C25' C26' H26' . . 119.8 ?
Ir1' C27" H27" . . 115.1 ?
C28" C27" Ir1' . . 68(2) ?
C28" C27" H27" . . 115.1 ?
C28" C27" C34" . . 125(2) ?
C34" C27" Ir1' . . 109.6(15) ?
C34" C27" H27" . . 115.1 ?
Ir1' C27' H27' . . 113.7 ?
C28' C27' Ir1' . . 72.8(13) ?
C28' C27' H27' . . 113.7 ?
C28' C27' C34' . . 125.8(13) ?
C34' C27' Ir1' . . 109.5(9) ?
C34' C27' H27' . . 113.7 ?
Ir1' C28" H28" . . 113.6 ?
C27" C28" Ir1' . . 76(2) ?
C27" C28" H28" . . 113.6 ?
C27" C28" C29" . . 124(2) ?
C29" C28" Ir1' . . 109(2) ?
C29" C28" H28" . . 113.6 ?
Ir1' C28' H28' . . 113.7 ?
C27' C28' Ir1' . . 69.7(12) ?
C27' C28' H28' . . 113.7 ?
C27' C28' C29' . . 125.5(13) ?
C29' C28' Ir1' . . 112.6(12) ?
C29' C28' H28' . . 113.7 ?
C28" C29" H29A . . 107.7 ?
C28" C29" H29B . . 107.7 ?
H29A C29" H29B . . 107.1 ?
C30" C29" C28" . . 118(2) ?
C30" C29" H29A . . 107.7 ?
C30" C29" H29B . . 107.7 ?
C28' C29' H29C . . 108.2 ?
C28' C29' H29D . . 108.2 ?
H29C C29' H29D . . 107.3 ?
C30' C29' C28' . . 116.4(12) ?
C30' C29' H29C . . 108.2 ?
C30' C29' H29D . . 108.2 ?
C29" C30" H30A . . 107.9 ?
C29" C30" H30B . . 107.9 ?
C29" C30" C31" . . 118(2) ?
H30A C30" H30B . . 107.2 ?
C31" C30" H30A . . 107.9 ?
C31" C30" H30B . . 107.9 ?
C29' C30' H30C . . 108.8 ?
C29' C30' H30D . . 108.8 ?
C29' C30' C31' . . 113.9(14) ?
H30C C30' H30D . . 107.7 ?
C31' C30' H30C . . 108.8 ?
C31' C30' H30D . . 108.8 ?
Ir1' C31" H31" . . 115.5 ?
C30" C31" Ir1' . . 108(2) ?
C30" C31" H31" . . 115.5 ?
C32" C31" Ir1' . . 73(3) ?
C32" C31" C30" . . 122(3) ?
C32" C31" H31" . . 115.5 ?
Ir1' C31' H31' . . 113.0 ?
C30' C31' Ir1' . . 111.3(15) ?
C30' C31' H31' . . 113.0 ?
C32' C31' Ir1' . . 70.5(17) ?
C32' C31' C30' . . 127.8(18) ?
C32' C31' H31' . . 113.0 ?
Ir1' C32" H32" . . 114.2 ?
C31" C32" Ir1' . . 69(3) ?
C31" C32" H32" . . 114.2 ?
C31" C32" C33" . . 124(3) ?
C33" C32" Ir1' . . 113(2) ?
C33" C32" H32" . . 114.2 ?
Ir1' C32' H32' . . 114.0 ?
C31' C32' Ir1' . . 73.7(17) ?
C31' C32' H32' . . 114.0 ?
C31' C32' C33' . . 122.4(15) ?
C33' C32' Ir1' . . 112.3(13) ?
C33' C32' H32' . . 114.0 ?
C32" C33" H33A . . 108.3 ?
C32" C33" H33B . . 108.3 ?
H33A C33" H33B . . 107.4 ?
C34" C33" C32" . . 116(2) ?
C34" C33" H33A . . 108.3 ?
C34" C33" H33B . . 108.3 ?
C32' C33' H33C . . 108.7 ?
C32' C33' H33D . . 108.7 ?
H33C C33' H33D . . 107.6 ?
C34' C33' C32' . . 114.0(12) ?
C34' C33' H33C . . 108.7 ?
C34' C33' H33D . . 108.7 ?
C27" C34" H34A . . 107.6 ?
C27" C34" H34B . . 107.6 ?
C33" C34" C27" . . 118.8(17) ?
C33" C34" H34A . . 107.6 ?
C33" C34" H34B . . 107.6 ?
H34A C34" H34B . . 107.0 ?
C27' C34' H34C . . 108.4 ?
C27' C34' H34D . . 108.4 ?
C33' C34' C27' . . 115.4(10) ?
C33' C34' H34C . . 108.4 ?
C33' C34' H34D . . 108.4 ?
H34C C34' H34D . . 107.5 ?
F1 B1 F4 . . 109.2(6) ?
F2 B1 F1 . . 110.9(6) ?
F2 B1 F4 . . 109.2(5) ?
F3 B1 F1 . . 109.5(5) ?
F3 B1 F2 . . 111.1(6) ?
F3 B1 F4 . . 106.9(6) ?
F1' B1' F2' . . 110.6(5) ?
F1' B1' F3' . . 110.6(6) ?
F1' B1' F4' . . 109.7(6) ?
F2' B1' F3' . . 109.1(5) ?
F2' B1' F4' . . 110.3(6) ?
F3' B1' F4' . . 106.5(5) ?

loop_
_geom_bond_atom_site_label_1
_geom_bond_atom_site_label_2
_geom_bond_site_symmetry_2
_geom_bond_distance
_geom_bond_publ_flag
Ir1 P1 . 2.3145(13) ?
Ir1 C1 . 2.035(5) ?
Ir1 C27 . 2.192(6) ?
Ir1 C28 . 2.202(6) ?
Ir1 C31 . 2.210(5) ?
Ir1 C32 . 2.209(6) ?
P1 C9 . 1.846(5) ?
P1 C15 . 1.817(5) ?
P1 C21 . 1.830(5) ?
N1 N2 . 1.381(6) ?
N1 C1 . 1.352(7) ?
N1 C3 . 1.460(7) ?
N2 C2 . 1.304(7) ?
N3 C1 . 1.364(6) ?
N3 C2 . 1.365(7) ?
N3 C5 . 1.470(7) ?
C2 H2 . 0.9500 ?
C3 H3A . 0.9900 ?
C3 H3B . 0.9900 ?
C3 C4 . 1.525(8) ?
C4 H4A . 0.9800 ?
C4 H4B . 0.9800 ?
C4 H4C . 0.9800 ?
C5 H5A . 0.9900 ?
C5 H5B . 0.9900 ?
C5 C6 . 1.539(7) ?
C6 H6A . 0.9900 ?
C6 H6B . 0.9900 ?
C6 C7 . 1.527(10) ?
C7 H7A . 0.9900 ?
C7 H7B . 0.9900 ?
C7 C8 . 1.524(9) ?
C8 H8A . 0.9800 ?
C8 H8B . 0.9800 ?
C8 H8C . 0.9800 ?
C9 C10 . 1.384(8) ?
C9 C14 . 1.403(7) ?
C10 H10 . 0.9500 ?
C10 C11 . 1.387(8) ?
C11 H11 . 0.9500 ?
C11 C12 . 1.370(9) ?
C12 H12 . 0.9500 ?
C12 C13 . 1.388(9) ?
C13 H13 . 0.9500 ?
C13 C14 . 1.393(8) ?
C14 H14 . 0.9500 ?
C15 C16 . 1.386(7) ?
C15 C20 . 1.424(7) ?
C16 H16 . 0.9500 ?
C16 C17 . 1.395(8) ?
C17 H17 . 0.9500 ?
C17 C18 . 1.392(8) ?
C18 H18 . 0.9500 ?
C18 C19 . 1.392(9) ?
C19 H19 . 0.9500 ?
C19 C20 . 1.385(8) ?
C20 H20 . 0.9500 ?
C21 C22 . 1.402(7) ?
C21 C26 . 1.404(8) ?
C22 H22 . 0.9500 ?
C22 C23 . 1.393(8) ?
C23 H23 . 0.9500 ?
C23 C24 . 1.382(9) ?
C24 H24 . 0.9500 ?
C24 C25 . 1.390(9) ?
C25 H25 . 0.9500 ?
C25 C26 . 1.388(8) ?
C26 H26 . 0.9500 ?
C27 H27 . 1.0000 ?
C27 C28 . 1.386(10) ?
C27 C34 . 1.514(8) ?
C28 H28 . 1.0000 ?
C28 C29 . 1.511(9) ?
C29 H29E . 0.9900 ?
C29 H29F . 0.9900 ?
C29 C30 . 1.537(8) ?
C30 H30E . 0.9900 ?
C30 H30F . 0.9900 ?
C30 C31 . 1.530(8) ?
C31 H31 . 1.0000 ?
C31 C32 . 1.390(9) ?
C32 H32 . 1.0000 ?
C32 C33 . 1.502(8) ?
C33 H33E . 0.9900 ?
C33 H33F . 0.9900 ?
C33 C34 . 1.533(8) ?
C34 H34E . 0.9900 ?
C34 H34F . 0.9900 ?
Ir1' P1' . 2.3154(13) ?
Ir1' C1' . 2.034(5) ?
Ir1' C27" . 2.27(3) ?
Ir1' C27' . 2.160(17) ?
Ir1' C28" . 2.16(4) ?
Ir1' C28' . 2.20(2) ?
Ir1' C31" . 2.18(5) ?
Ir1' C31' . 2.22(3) ?
Ir1' C32" . 2.24(4) ?
Ir1' C32' . 2.18(3) ?
P1' C9' . 1.822(5) ?
P1' C15' . 1.842(5) ?
P1' C21' . 1.829(5) ?
N1' N2' . 1.375(6) ?
N1' C1' . 1.354(7) ?
N1' C3' . 1.453(7) ?
N2' C2' . 1.299(8) ?
N3' C1' . 1.370(7) ?
N3' C2' . 1.372(7) ?
N3' C5' . 1.473(7) ?
C2' H2' . 0.9500 ?
C3' H3'A . 0.9900 ?
C3' H3'B . 0.9900 ?
C3' C4' . 1.529(8) ?
C4' H4'A . 0.9800 ?
C4' H4'B . 0.9800 ?
C4' H4'C . 0.9800 ?
C5' H5'A . 0.9900 ?
C5' H5'B . 0.9900 ?
C5' C6' . 1.531(8) ?
C6' H6'A . 0.9900 ?
C6' H6'B . 0.9900 ?
C6' C7' . 1.532(9) ?
C7' H7'A . 0.9900 ?
C7' H7'B . 0.9900 ?
C7' C8' . 1.523(9) ?
C8' H8'A . 0.9800 ?
C8' H8'B . 0.9800 ?
C8' H8'C . 0.9800 ?
C9' C10' . 1.408(7) ?
C9' C14' . 1.395(7) ?
C10' H10' . 0.9500 ?
C10' C11' . 1.385(8) ?
C11' H11' . 0.9500 ?
C11' C12' . 1.399(9) ?
C12' H12' . 0.9500 ?
C12' C13' . 1.389(9) ?
C13' H13' . 0.9500 ?
C13' C14' . 1.394(8) ?
C14' H14' . 0.9500 ?
C15' C16' . 1.406(7) ?
C15' C20' . 1.387(8) ?
C16' H16' . 0.9500 ?
C16' C17' . 1.384(8) ?
C17' H17' . 0.9500 ?
C17' C18' . 1.389(9) ?
C18' H18' . 0.9500 ?
C18' C19' . 1.376(9) ?
C19' H19' . 0.9500 ?
C19' C20' . 1.393(8) ?
C20' H20' . 0.9500 ?
C21' C22' . 1.393(7) ?
C21' C26' . 1.398(7) ?
C22' H22' . 0.9500 ?
C22' C23' . 1.394(7) ?
C23' H23' . 0.9500 ?
C23' C24' . 1.393(8) ?
C24' H24' . 0.9500 ?
C24' C25' . 1.387(8) ?
C25' H25' . 0.9500 ?
C25' C26' . 1.393(7) ?
C26' H26' . 0.9500 ?
C27" H27" . 1.0000 ?
C27" C28" . 1.37(4) ?
C27" C34" . 1.53(3) ?
C27' H27' . 1.0000 ?
C27' C28' . 1.401(18) ?
C27' C34' . 1.515(12) ?
C28" H28" . 1.0000 ?
C28" C29" . 1.48(3) ?
C28' H28' . 1.0000 ?
C28' C29' . 1.536(12) ?
C29" H29A . 0.9900 ?
C29" H29B . 0.9900 ?
C29" C30" . 1.47(2) ?
C29' H29C . 0.9900 ?
C29' H29D . 0.9900 ?
C29' C30' . 1.484(12) ?
C30" H30A . 0.9900 ?
C30" H30B . 0.9900 ?
C30" C31" . 1.49(3) ?
C30' H30C . 0.9900 ?
C30' H30D . 0.9900 ?
C30' C31' . 1.529(13) ?
C31" H31" . 1.0000 ?
C31" C32" . 1.44(4) ?
C31' H31' . 1.0000 ?
C31' C32' . 1.36(2) ?
C32" H32" . 1.0000 ?
C32" C33" . 1.53(3) ?
C32' H32' . 1.0000 ?
C32' C33' . 1.519(13) ?
C33" H33A . 0.9900 ?
C33" H33B . 0.9900 ?
C33" C34" . 1.45(2) ?
C33' H33C . 0.9900 ?
C33' H33D . 0.9900 ?
C33' C34' . 1.470(11) ?
C34" H34A . 0.9900 ?
C34" H34B . 0.9900 ?
C34' H34C . 0.9900 ?
C34' H34D . 0.9900 ?
F1 B1 . 1.384(7) ?
F2 B1 . 1.382(8) ?
F3 B1 . 1.377(8) ?
F4 B1 . 1.412(8) ?
F1' B1' . 1.362(8) ?
F2' B1' . 1.380(8) ?
F3' B1' . 1.381(7) ?
F4' B1' . 1.394(7) ?

loop_
_geom_hbond_atom_site_label_D
_geom_hbond_atom_site_label_H
_geom_hbond_atom_site_label_A
_geom_hbond_site_symmetry_A
_geom_hbond_distance_DH
_geom_hbond_distance_HA
_geom_hbond_distance_DA
_geom_hbond_angle_DHA
_geom_hbond_publ_flag
C2 H2 F4' . 0.95 2.35 3.255(7) 158 yes
C4 H4B F2 2_565 0.98 2.49 3.352(8) 147 yes
C2' H2' F1 2_464 0.95 2.21 3.014(6) 141 yes
C11' H11' F4 2_564 0.95 2.46 3.363(7) 160 yes
C30' H30D F3' 2_564 0.99 2.49 3.355(15) 146 yes

loop_
_geom_torsion_atom_site_label_1
_geom_torsion_atom_site_label_2
_geom_torsion_atom_site_label_3
_geom_torsion_atom_site_label_4
_geom_torsion_site_symmetry_1
_geom_torsion_site_symmetry_2
_geom_torsion_site_symmetry_3
_geom_torsion_site_symmetry_4
_geom_torsion
_geom_torsion_publ_flag
Ir1 P1 C9 C10 . . . . 121.4(5) ?
Ir1 P1 C9 C14 . . . . -61.6(5) ?
Ir1 P1 C15 C16 . . . . -2.1(5) ?
Ir1 P1 C15 C20 . . . . 177.8(4) ?
Ir1 P1 C21 C22 . . . . 101.8(4) ?
Ir1 P1 C21 C26 . . . . -67.4(4) ?
Ir1 C27 C28 C29 . . . . -100.8(6) ?
Ir1 C27 C34 C33 . . . . -9.0(7) ?
Ir1 C28 C29 C30 . . . . -40.2(6) ?
Ir1 C31 C32 C33 . . . . -100.5(6) ?
Ir1 C32 C33 C34 . . . . -36.7(6) ?
P1 C9 C10 C11 . . . . 177.9(5) ?
P1 C9 C14 C13 . . . . -177.8(5) ?
P1 C15 C16 C17 . . . . -178.7(4) ?
P1 C15 C20 C19 . . . . 177.9(4) ?
P1 C21 C22 C23 . . . . -170.6(4) ?
P1 C21 C26 C25 . . . . 171.6(4) ?
N1 N2 C2 N3 . . . . 0.2(6) ?
N2 N1 C1 Ir1 . . . . -178.0(3) ?
N2 N1 C1 N3 . . . . -1.6(6) ?
N2 N1 C3 C4 . . . . 66.1(6) ?
N3 C5 C6 C7 . . . . 168.7(5) ?
C1 N1 N2 C2 . . . . 0.9(6) ?
C1 N1 C3 C4 . . . . -113.0(6) ?
C1 N3 C2 N2 . . . . -1.2(7) ?
C1 N3 C5 C6 . . . . 117.5(6) ?
C2 N3 C1 Ir1 . . . . 177.6(4) ?
C2 N3 C1 N1 . . . . 1.6(6) ?
C2 N3 C5 C6 . . . . -65.0(7) ?
C3 N1 N2 C2 . . . . -178.3(5) ?
C3 N1 C1 Ir1 . . . . 1.1(7) ?
C3 N1 C1 N3 . . . . 177.5(5) ?
C5 N3 C1 Ir1 . . . . -4.7(8) ?
C5 N3 C1 N1 . . . . 179.4(5) ?
C5 N3 C2 N2 . . . . -179.0(5) ?
C5 C6 C7 C8 . . . . -177.1(5) ?
C9 P1 C15 C16 . . . . -130.6(5) ?
C9 P1 C15 C20 . . . . 49.4(5) ?
C9 P1 C21 C22 . . . . -127.2(4) ?
C9 P1 C21 C26 . . . . 63.6(5) ?
C9 C10 C11 C12 . . . . -1.0(9) ?
C10 C9 C14 C13 . . . . -0.6(8) ?
C10 C11 C12 C13 . . . . 0.8(10) ?
C11 C12 C13 C14 . . . . -0.5(10) ?
C12 C13 C14 C9 . . . . 0.4(9) ?
C14 C9 C10 C11 . . . . 0.9(8) ?
C15 P1 C9 C10 . . . . -114.3(5) ?
C15 P1 C9 C14 . . . . 62.8(4) ?
C15 P1 C21 C22 . . . . -21.2(5) ?
C15 P1 C21 C26 . . . . 169.6(4) ?
C15 C16 C17 C18 . . . . 0.1(9) ?
C16 C15 C20 C19 . . . . -2.1(8) ?
C16 C17 C18 C19 . . . . -0.8(9) ?
C17 C18 C19 C20 . . . . 0.0(9) ?
C18 C19 C20 C15 . . . . 1.4(9) ?
C20 C15 C16 C17 . . . . 1.3(8) ?
C21 P1 C9 C10 . . . . -5.3(6) ?
C21 P1 C9 C14 . . . . 171.8(4) ?
C21 P1 C15 C16 . . . . 120.0(4) ?
C21 P1 C15 C20 . . . . -60.0(4) ?
C21 C22 C23 C24 . . . . 0.2(8) ?
C22 C21 C26 C25 . . . . 2.2(8) ?
C22 C23 C24 C25 . . . . 0.5(9) ?
C23 C24 C25 C26 . . . . 0.2(9) ?
C24 C25 C26 C21 . . . . -1.6(8) ?
C26 C21 C22 C23 . . . . -1.5(7) ?
C27 C28 C29 C30 . . . . 40.3(8) ?
C28 C27 C34 C33 . . . . -92.5(7) ?
C28 C29 C30 C31 . . . . 36.3(7) ?
C29 C30 C31 Ir1 . . . . -14.4(6) ?
C29 C30 C31 C32 . . . . -97.0(7) ?
C30 C31 C32 Ir1 . . . . 105.5(5) ?
C30 C31 C32 C33 . . . . 5.0(9) ?
C31 C32 C33 C34 . . . . 43.7(8) ?
C32 C33 C34 C27 . . . . 31.0(7) ?
C34 C27 C28 Ir1 . . . . 105.1(6) ?
C34 C27 C28 C29 . . . . 4.4(10) ?
Ir1' P1' C9' C10' . . . . -173.1(4) ?
Ir1' P1' C9' C14' . . . . 7.9(5) ?
Ir1' P1' C15' C16' . . . . 72.6(4) ?
Ir1' P1' C15' C20' . . . . -103.7(5) ?
Ir1' P1' C21' C22' . . . . 64.1(4) ?
Ir1' P1' C21' C26' . . . . -107.8(4) ?
Ir1' C27" C28" C29" . . . . -104(3) ?
Ir1' C27" C34" C33" . . . . 21(2) ?
Ir1' C27' C28' C29' . . . . -103.8(19) ?
Ir1' C27' C34' C33' . . . . 32.5(12) ?
Ir1' C28" C29" C30" . . . . -7(2) ?
Ir1' C28' C29' C30' . . . . 1.4(15) ?
Ir1' C31" C32" C33" . . . . -105(4) ?
Ir1' C31' C32' C33' . . . . -106(2) ?
Ir1' C32" C33" C34" . . . . 2(2) ?
Ir1' C32' C33' C34' . . . . 5.9(13) ?
P1' C9' C10' C11' . . . . -177.7(4) ?
P1' C9' C14' C13' . . . . 178.5(4) ?
P1' C15' C16' C17' . . . . -176.3(5) ?
P1' C15' C20' C19' . . . . 175.6(5) ?
P1' C21' C22' C23' . . . . -175.7(4) ?
P1' C21' C26' C25' . . . . 174.6(4) ?
N1' N2' C2' N3' . . . . -0.5(7) ?
N2' N1' C1' Ir1' . . . . -179.2(4) ?
N2' N1' C1' N3' . . . . 0.9(6) ?
N2' N1' C3' C4' . . . . -64.2(7) ?
N3' C5' C6' C7' . . . . -173.8(5) ?
C1' N1' N2' C2' . . . . -0.3(6) ?
C1' N1' C3' C4' . . . . 111.1(6) ?
C1' N3' C2' N2' . . . . 1.1(7) ?
C1' N3' C5' C6' . . . . -113.5(6) ?
C2' N3' C1' Ir1' . . . . 179.0(4) ?
C2' N3' C1' N1' . . . . -1.2(6) ?
C2' N3' C5' C6' . . . . 65.0(7) ?
C3' N1' N2' C2' . . . . 175.6(5) ?
C3' N1' C1' Ir1' . . . . 5.3(7) ?
C3' N1' C1' N3' . . . . -174.6(5) ?
C5' N3' C1' Ir1' . . . . -2.3(8) ?
C5' N3' C1' N1' . . . . 177.5(5) ?
C5' N3' C2' N2' . . . . -177.6(5) ?
C5' C6' C7' C8' . . . . 178.7(6) ?
C9' P1' C15' C16' . . . . -50.2(5) ?
C9' P1' C15' C20' . . . . 133.5(5) ?
C9' P1' C21' C22' . . . . -173.0(4) ?
C9' P1' C21' C26' . . . . 15.2(5) ?
C9' C10' C11' C12' . . . . -1.2(9) ?
C10' C9' C14' C13' . . . . -0.5(8) ?
C10' C11' C12' C13' . . . . 0.2(10) ?
C11' C12' C13' C14' . . . . 0.7(10) ?
C12' C13' C14' C9' . . . . -0.5(9) ?
C14' C9' C10' C11' . . . . 1.3(8) ?
C15' P1' C9' C10' . . . . -47.2(5) ?
C15' P1' C9' C14' . . . . 133.8(5) ?
C15' P1' C21' C22' . . . . -66.0(5) ?
C15' P1' C21' C26' . . . . 122.2(4) ?
C15' C16' C17' C18' . . . . 0.4(9) ?
C16' C15' C20' C19' . . . . -0.6(9) ?
C16' C17' C18' C19' . . . . -0.6(10) ?
C17' C18' C19' C20' . . . . 0.2(10) ?
C18' C19' C20' C15' . . . . 0.4(10) ?
C20' C15' C16' C17' . . . . 0.2(8) ?
C21' P1' C9' C10' . . . . 63.0(5) ?
C21' P1' C9' C14' . . . . -116.0(5) ?
C21' P1' C15' C16' . . . . -159.1(4) ?
C21' P1' C15' C20' . . . . 24.6(6) ?
C21' C22' C23' C24' . . . . 2.2(8) ?
C22' C21' C26' C25' . . . . 2.7(8) ?
C22' C23' C24' C25' . . . . 0.3(8) ?
C23' C24' C25' C26' . . . . -1.1(8) ?
C24' C25' C26' C21' . . . . -0.4(8) ?
C26' C21' C22' C23' . . . . -3.6(8) ?
C27" C28" C29" C30" . . . . 79(4) ?
C27' C28' C29' C30' . . . . 82(2) ?
C28" C27" C34" C33" . . . . -55(3) ?
C28" C29" C30" C31" . . . . -9(3) ?
C28' C27' C34' C33' . . . . -50(2) ?
C28' C29' C30' C31' . . . . -19.6(16) ?
C29" C30" C31" Ir1' . . . . 20(2) ?
C29" C30" C31" C32" . . . . -60(5) ?
C29' C30' C31' Ir1' . . . . 28.0(15) ?
C29' C30' C31' C32' . . . . -53(3) ?
C30" C31" C32" Ir1' . . . . 101(4) ?
C30" C31" C32" C33" . . . . -4(6) ?
C30' C31' C32' Ir1' . . . . 102(3) ?
C30' C31' C32' C33' . . . . -4(4) ?
C31" C32" C33" C34" . . . . 82(4) ?
C31' C32' C33' C34' . . . . 90(3) ?
C32" C33" C34" C27" . . . . -16(2) ?
C32' C33' C34' C27' . . . . -25.7(14) ?
C34" C27" C28" Ir1' . . . . 99(2) ?
C34" C27" C28" C29" . . . . -5(5) ?
C34' C27' C28' Ir1' . . . . 102.0(15) ?
C34' C27' C28' C29' . . . . -2(3) ?
